data_8103727
loop_
_publ_author_name
'Muenninghoff, G.'
'Hellner, E.'
'Essawi, M.E.'
'Dehnicke, K.'

_publ_section_title
;
 Dichlorophosphate von Niob, Tantal, Zirkonium und Hafnium. Die
 Kristallstruktur von Nb O Cl3 P O Cl3
;
_journal_name_full
;
Zeitschrift fuer Kristallographie, Kristallgeometrie, Kristallphysik, 
Kristallchemie (145,1977-148,1979)
;
_journal_page_first 231
_journal_page_last 254
_journal_volume 147
_journal_year 1978
_chemical_formula_sum 'Cl24 Nb4 O8 P4'
_chemical_name_systematic '(Nb O Cl3 P O Cl3)4'
_space_group_IT_number 14
_symmetry_space_group_name_Hall '-P 2ybc'
_symmetry_space_group_name_H-M 'P 1 21/c 1'
_cell_angle_alpha 90
_cell_angle_beta 92.86
_cell_angle_gamma 90
_cell_formula_units_Z 4
_cell_length_a 17.01
_cell_length_b 17.03
_cell_length_c 14.51
_cell_volume 4198.026
_citation_journal_id_ASTM ZKKKAJ
_cod_data_source_file Muenninghoff_ZKKKAJ_1978_351.cif
_cod_data_source_block Cl24Nb4O8P4
_cod_database_code 8103727

loop_
_symmetry_equiv_pos_as_xyz
x,y,z
-x,y+1/2,-z+1/2
-x,-y,-z
x,-y-1/2,z-1/2

loop_
_atom_site_label
_atom_site_type_symbol
_atom_site_fract_x
_atom_site_fract_y
_atom_site_fract_z
_atom_site_occupancy
_atom_site_U_iso_or_equiv
O4 O-2 0.4043 0.0594 0.4437 1 0.0
O1 O-2 0.2473 0.0593 0.4787 1 0.0
Nb2 Nb+5 0.4635 0.11198 0.37075 1 0.0
Cl12 Cl-1 0.5424 0.3261 0.2296 1 0.0
O3 O-2 0.5671 0.0538 0.4163 1 0.0
Cl3 Cl-1 0.2581 -0.0633 0.6371 1 0.0
O6 O-2 -0.0281 0.3833 0.2286 1 0.0
O5 O-2 0.2573 0.4759 0.4908 1 0.0
Cl9 Cl-1 0.37 0.1898 0.2967 1 0.0
Cl8 Cl-1 0.4618 0.02 0.2526 1 0.0
P3 P+5 0.3384 0.4609 0.4758 1 0.0
P4 P+5 -0.065 0.3164 0.1797 1 0.0
P1 P+5 0.1806 0.1115 0.4626 1 0.0
Cl19 Cl-1 0.0213 0.3088 0.4113 1 0.0
Cl21 Cl-1 0.1563 0.3803 0.273 1 0.0
Cl15 Cl-1 0.2362 0.5464 0.6865 1 0.0
Cl7 Cl-1 0.5019 0.2097 0.4756 1 0.0
Cl2 Cl-1 0.3627 0.1065 0.6324 1 0.0
Cl20 Cl-1 0.041 0.5438 0.2564 1 0.0
O8 O-2 0.0972 0.4742 0.4418 1 0.0
Nb1 Nb+5 0.34762 -0.00666 0.5419 1 0.0
Cl10 Cl-1 0.6785 0.2644 0.3614 1 0.0
Cl5 Cl-1 0.1489 0.1228 0.3366 1 0.0
Cl13 Cl-1 0.1717 0.6304 0.485 1 0.0
P2 P+5 0.6026 0.2333 0.2623 1 0.0
Cl4 Cl-1 0.199 0.2148 0.5099 1 0.0
Cl17 Cl-1 0.3614 0.4402 0.3547 1 0.0
O2 O-2 0.5545 0.1671 0.2848 1 0.0
Nb3 Nb+5 0.15132 0.51335 0.56496 1 0.0
Cl16 Cl-1 0.4051 0.5516 0.516 1 0.0
Cl18 Cl-1 0.3785 0.3741 0.5462 1 0.0
Cl14 Cl-1 0.1522 0.3814 0.6085 1 0.0
Cl23 Cl-1 -0.1421 0.2631 0.2521 1 0.0
Nb4 Nb+5 0.04972 0.43008 0.34447 1 0.0
Cl1 Cl-1 0.3185 -0.092 0.4211 1 0.0
Cl24 Cl-1 -0.1203 0.3478 0.0664 1 0.0
Cl22 Cl-1 0.0077 0.2358 0.1479 1 0.0
Cl6 Cl-1 0.087 0.0728 0.521 1 0.0
Cl11 Cl-1 0.6659 0.2069 0.1568 1 0.0
O7 O-2 -0.062 0.4603 0.3882 1 0.0
